data_7036204
loop_
_publ_author_name
'Xu, W.'
'Langer, R.'

_publ_section_title
;
 Probing the effect of heterocycle-bonding in PNX-type ruthenium
 pre-catalysts for reactions involving H2.
;
_journal_issue 38
_journal_name_full 'Dalton transactions (Cambridge, England : 2003)'
_journal_page_first 16785
_journal_page_last 16790
_journal_paper_doi 10.1039/c5dt02226f
_journal_volume 44
_journal_year 2015
_chemical_formula_moiety '(C38 H36 Cl N O P2 Ru S), 1.25(C7 H8)'
_chemical_formula_sum 'C46.75 H46 Cl N O P2 Ru S'
_chemical_formula_weight 868.37
_chemical_name_systematic
;
 ? 
;
_space_group_IT_number 2
_symmetry_cell_setting triclinic
_symmetry_space_group_name_Hall '-P 1'
_symmetry_space_group_name_H-M 'P -1'
_atom_sites_solution_hydrogens geom
_atom_sites_solution_primary direct
_atom_sites_solution_secondary difmap
_audit_creation_method SHELXL-97
_audit_update_record
;
2015-05-14 deposited with the CCDC.
2015-08-18 downloaded from the CCDC.
;
_cell_angle_alpha 73.121(2)
_cell_angle_beta 77.846(2)
_cell_angle_gamma 61.9460(10)
_cell_formula_units_Z 4
_cell_length_a 16.2877(7)
_cell_length_b 16.7911(8)
_cell_length_c 17.6733(9)
_cell_measurement_temperature 100(2)
_cell_volume 4066.1(3)
_computing_molecular_graphics 'DIAMOND 3.2g (Brandenburg 2011) '
_computing_publication_material 'DIAMOND 3.2g (Brandenburg 2011) '
_computing_structure_refinement 'ShelXL (Sheldrick, 2008)'
_computing_structure_solution 'ShelXS (Sheldrick, 2008)'
_diffrn_ambient_temperature 100(2)
_diffrn_measured_fraction_theta_full 0.997
_diffrn_measured_fraction_theta_max 0.997
_diffrn_measurement_device_type 'Bruker P4'
_diffrn_measurement_method '\w scans'
_diffrn_radiation_monochromator graphite
_diffrn_radiation_source 'fine-focus sealed tube'
_diffrn_radiation_type MoK\a
_diffrn_radiation_wavelength 0.71073
_diffrn_reflns_av_R_equivalents 0.0347
_diffrn_reflns_av_sigmaI/netI 0.0182
_diffrn_reflns_limit_h_max 21
_diffrn_reflns_limit_h_min -18
_diffrn_reflns_limit_k_max 22
_diffrn_reflns_limit_k_min -22
_diffrn_reflns_limit_l_max 23
_diffrn_reflns_limit_l_min -23
_diffrn_reflns_number 174566
_diffrn_reflns_theta_full 28.36
_diffrn_reflns_theta_max 28.36
_diffrn_reflns_theta_min 2.05
_exptl_absorpt_coefficient_mu 0.619
_exptl_absorpt_correction_T_max 0.8968
_exptl_absorpt_correction_T_min 0.8410
_exptl_absorpt_correction_type integration
_exptl_absorpt_process_details 'Bruker Quest'
_exptl_crystal_colour yellow
_exptl_crystal_density_diffrn 1.419
_exptl_crystal_density_method 'not measured'
_exptl_crystal_description block
_exptl_crystal_F_000 1794
_exptl_crystal_size_max 0.29
_exptl_crystal_size_mid 0.18
_exptl_crystal_size_min 0.18
_refine_diff_density_max 1.193
_refine_diff_density_min -0.707
_refine_diff_density_rms 0.072
_refine_ls_extinction_method none
_refine_ls_goodness_of_fit_ref 1.055
_refine_ls_hydrogen_treatment mixed
_refine_ls_matrix_type full
_refine_ls_number_parameters 945
_refine_ls_number_reflns 20300
_refine_ls_number_restraints 0
_refine_ls_restrained_S_all 1.055
_refine_ls_R_factor_all 0.0380
_refine_ls_R_factor_gt 0.0282
_refine_ls_shift/su_max 0.008
_refine_ls_shift/su_mean 0.000
_refine_ls_structure_factor_coef Fsqd
_refine_ls_weighting_details 'calc w=1/[\s^2^(Fo^2^)+(0.0256P)^2^+4.7840P] where P=(Fo^2^+2Fc^2^)/3'
_refine_ls_weighting_scheme calc
_refine_ls_wR_factor_gt 0.0637
_refine_ls_wR_factor_ref 0.0689
_reflns_number_gt 17299
_reflns_number_total 20300
_reflns_threshold_expression >2sigma(I)
_cod_data_source_file c5dt02226f2.cif
_cod_data_source_block complex7
_cod_depositor_comments
;
The following automatic conversions were performed:

'_symmetry_cell_setting' value 'Triclinic' changed to 'triclinic'
according to
/usr/data/users/saulius/crontab/automatic-downloads/rss-feeds/RSC/lib/dictionaries/cif_core.dic
dictionary named 'cif_core.dic' version 2.4.2 from 2011-04-26.

'_exptl_absorpt_correction_type' value 'Integration' changed to
'integration' according to
/usr/data/users/saulius/crontab/automatic-downloads/rss-feeds/RSC/lib/dictionaries/cif_core.dic
dictionary named 'cif_core.dic' version 2.4.2 from 2011-04-26.

Automatic conversion script
Id: cif_fix_values 3271 2015-04-21 07:52:19Z andrius 

 Adding full bibliography for 7036199--7036205.cif.
;
_cod_original_sg_symbol_H-M P-1
_cod_database_code 7036204

loop_
_space_group_symop_id
_space_group_symop_operation_xyz
1 'x, y, z'
2 '-x, -y, -z'

loop_
_atom_site_label
_atom_site_type_symbol
_atom_site_fract_x
_atom_site_fract_y
_atom_site_fract_z
_atom_site_U_iso_or_equiv
_atom_site_adp_type
_atom_site_occupancy
_atom_site_symmetry_multiplicity
_atom_site_calc_flag
_atom_site_refinement_flags
_atom_site_disorder_assembly
_atom_site_disorder_group
C0aa C 0.10635(11) 0.69278(11) 0.40648(10) 0.0117(3) Uani 1 1 d . E .
C1 C 0.19578(12) 0.07542(12) 0.94723(10) 0.0138(3) Uani 1 1 d . . .
C1B C 0.30374(12) 0.42636(11) 0.56840(10) 0.0130(3) Uani 1 1 d . . .
C2 C 0.14070(13) 0.74727(13) 0.34639(11) 0.0177(3) Uani 1 1 d . . .
H0aa H 0.1979 0.7473 0.3506 0.021 Uiso 1 1 calc R . .
C3 C 0.09108(14) 0.80158(14) 0.28017(11) 0.0228(4) Uani 1 1 d . . .
H3 H 0.1146 0.8387 0.2394 0.027 Uiso 1 1 calc R . .
C4 C 0.00774(13) 0.80198(13) 0.27320(11) 0.0203(4) Uani 1 1 d . . .
H4 H -0.0259 0.8395 0.2280 0.024 Uiso 1 1 calc R . .
C5 C -0.02655(12) 0.74734(12) 0.33264(10) 0.0156(3) Uani 1 1 d . . .
H5 H -0.0833 0.7468 0.3279 0.019 Uiso 1 1 calc R . .
C6 C 0.02238(12) 0.69361(11) 0.39886(10) 0.0130(3) Uani 1 1 d . . .
H6 H -0.0016 0.6568 0.4396 0.016 Uiso 1 1 calc R . .
C7 C 0.08551(12) 0.65444(12) 0.57525(10) 0.0135(3) Uani 1 1 d . E .
C8 C 0.01043(13) 0.74221(13) 0.56698(11) 0.0176(3) Uani 1 1 d . . .
H8 H 0.0003 0.7832 0.5162 0.021 Uiso 1 1 calc R . .
C9 C -0.04992(14) 0.77007(14) 0.63290(12) 0.0231(4) Uani 1 1 d . . .
H9 H -0.1009 0.8300 0.6268 0.028 Uiso 1 1 calc R . .
C10 C -0.03601(15) 0.71096(15) 0.70706(12) 0.0256(4) Uani 1 1 d . . .
H10 H -0.0773 0.7302 0.7518 0.031 Uiso 1 1 calc R . .
C11 C 0.03836(15) 0.62362(14) 0.71569(11) 0.0241(4) Uani 1 1 d . . .
H11 H 0.0482 0.5829 0.7666 0.029 Uiso 1 1 calc R . .
C12 C 0.09851(13) 0.59546(13) 0.65046(10) 0.0180(4) Uani 1 1 d . . .
H12 H 0.1492 0.5353 0.6570 0.022 Uiso 1 1 calc R . .
C13 C 0.25891(12) 0.64812(12) 0.49369(10) 0.0138(3) Uani 1 1 d . E .
C14 C 0.23580(14) 0.72933(14) 0.51657(13) 0.0251(4) Uani 1 1 d . . .
H14 H 0.1726 0.7665 0.5325 0.030 Uiso 1 1 calc R . .
C15 C 0.30433(16) 0.75651(16) 0.51635(14) 0.0315(5) Uani 1 1 d . . .
H15 H 0.2876 0.8122 0.5319 0.038 Uiso 1 1 calc R . .
C16 C 0.39685(14) 0.70308(15) 0.49364(12) 0.0238(4) Uani 1 1 d . . .
H16 H 0.4435 0.7219 0.4937 0.029 Uiso 1 1 calc R . .
C17 C 0.42072(13) 0.62241(13) 0.47094(11) 0.0185(4) Uani 1 1 d . . .
H17 H 0.4840 0.5855 0.4552 0.022 Uiso 1 1 calc R . .
C18 C 0.35234(12) 0.59485(12) 0.47101(10) 0.0155(3) Uani 1 1 d . . .
H18 H 0.3695 0.5391 0.4554 0.019 Uiso 1 1 calc R . .
C19 C 0.27264(11) 0.21605(11) 0.57144(10) 0.0130(3) Uani 1 1 d . E .
C20 C 0.28566(12) 0.21880(12) 0.64616(11) 0.0166(3) Uani 1 1 d . . .
H20 H 0.2998 0.2658 0.6510 0.020 Uiso 1 1 calc R . .
C21 C 0.27815(13) 0.15363(13) 0.71358(11) 0.0193(4) Uani 1 1 d . . .
H21 H 0.2883 0.1556 0.7639 0.023 Uiso 1 1 calc R . .
C22 C 0.25578(13) 0.08572(13) 0.70720(11) 0.0200(4) Uani 1 1 d . . .
H22 H 0.2502 0.0414 0.7531 0.024 Uiso 1 1 calc R . .
C23 C 0.24173(13) 0.08278(12) 0.63369(12) 0.0205(4) Uani 1 1 d . . .
H23 H 0.2257 0.0367 0.6294 0.025 Uiso 1 1 calc R . .
C24 C 0.25086(13) 0.14687(12) 0.56591(11) 0.0173(3) Uani 1 1 d . . .
H24 H 0.2422 0.1435 0.5156 0.021 Uiso 1 1 calc R . .
C25 C 0.41231(11) 0.24330(11) 0.45274(10) 0.0120(3) Uani 1 1 d . E .
C26 C 0.47245(12) 0.15608(12) 0.49211(11) 0.0160(3) Uani 1 1 d . . .
H26 H 0.4507 0.1262 0.5407 0.019 Uiso 1 1 calc R . .
C27 C 0.56444(13) 0.11217(13) 0.46076(12) 0.0198(4) Uani 1 1 d . . .
H27 H 0.6051 0.0526 0.4881 0.024 Uiso 1 1 calc R . .
C28 C 0.59670(12) 0.15501(13) 0.39003(11) 0.0187(4) Uani 1 1 d . . .
H28 H 0.6587 0.1241 0.3678 0.022 Uiso 1 1 calc R . .
C29 C 0.53817(13) 0.24347(13) 0.35155(11) 0.0177(3) Uani 1 1 d . . .
H29 H 0.5607 0.2737 0.3037 0.021 Uiso 1 1 calc R . .
C30 C 0.44704(12) 0.28763(12) 0.38293(10) 0.0154(3) Uani 1 1 d . . .
H30 H 0.4077 0.3485 0.3569 0.018 Uiso 1 1 calc R . .
C31 C 0.23068(12) 0.30632(12) 0.40408(10) 0.0136(3) Uani 1 1 d . E .
H31A H 0.2700 0.3105 0.3534 0.016 Uiso 1 1 calc R . .
H31B H 0.2221 0.2494 0.4143 0.016 Uiso 1 1 calc R . .
C32 C 0.13638(12) 0.39058(12) 0.39831(10) 0.0134(3) Uani 1 1 d . E .
H32A H 0.1088 0.3987 0.3502 0.016 Uiso 1 1 calc R . .
H32B H 0.0936 0.3810 0.4451 0.016 Uiso 1 1 calc R . .
C33 C 0.19110(12) 0.50815(12) 0.31669(10) 0.0140(3) Uani 1 1 d . E .
H33A H 0.2590 0.4671 0.3153 0.017 Uiso 1 1 calc R . .
H33B H 0.1829 0.5709 0.3151 0.017 Uiso 1 1 calc R . .
C34 C 0.15702(12) 0.51232(12) 0.24246(10) 0.0146(3) Uani 1 1 d . . .
C36 C 0.07157(15) 0.55296(15) 0.13152(13) 0.0273(4) Uani 1 1 d . . .
H36 H 0.0199 0.5836 0.1003 0.033 Uiso 1 1 calc R A 1
C37 C 0.15919(16) 0.49496(15) 0.11133(12) 0.0262(4) Uani 1 1 d . E .
H37 H 0.1756 0.4776 0.0617 0.031 Uiso 1 1 calc R B 1
C38 C 0.08316(12) 0.27451(11) 1.04799(9) 0.0120(3) Uani 1 1 d . . .
C39 C 0.02060(12) 0.23605(12) 1.06209(10) 0.0159(3) Uani 1 1 d . . .
H39 H 0.0421 0.1746 1.0565 0.019 Uiso 1 1 calc R . .
C40 C -0.07338(13) 0.28708(13) 1.08430(11) 0.0196(4) Uani 1 1 d . . .
H40 H -0.1157 0.2604 1.0938 0.023 Uiso 1 1 calc R . .
C41 C -0.10517(13) 0.37653(13) 1.09253(10) 0.0181(4) Uani 1 1 d . . .
H41 H -0.1692 0.4111 1.1080 0.022 Uiso 1 1 calc R . .
C42 C -0.04367(13) 0.41606(12) 1.07828(10) 0.0167(3) Uani 1 1 d . . .
H42 H -0.0657 0.4777 1.0837 0.020 Uiso 1 1 calc R . .
C43 C 0.05006(12) 0.36543(12) 1.05610(10) 0.0150(3) Uani 1 1 d . . .
H43 H 0.0920 0.3926 1.0464 0.018 Uiso 1 1 calc R . .
C44 C 0.22885(12) 0.28851(11) 0.93375(10) 0.0128(3) Uani 1 1 d . . .
C45 C 0.28442(12) 0.33205(12) 0.93217(11) 0.0161(3) Uani 1 1 d . . .
H45 H 0.3140 0.3194 0.9781 0.019 Uiso 1 1 calc R . .
C46 C 0.29683(13) 0.39362(13) 0.86406(11) 0.0192(4) Uani 1 1 d . . .
H46 H 0.3349 0.4227 0.8635 0.023 Uiso 1 1 calc R . .
C47 C 0.25371(13) 0.41277(13) 0.79694(11) 0.0200(4) Uani 1 1 d . . .
H47 H 0.2614 0.4557 0.7508 0.024 Uiso 1 1 calc R . .
C48 C 0.19925(13) 0.36912(13) 0.79717(11) 0.0201(4) Uani 1 1 d . . .
H48 H 0.1703 0.3817 0.7510 0.024 Uiso 1 1 calc R . .
C49 C 0.18733(13) 0.30708(12) 0.86510(10) 0.0164(3) Uani 1 1 d . . .
H49 H 0.1505 0.2769 0.8649 0.020 Uiso 1 1 calc R . .
C50 C 0.26515(12) 0.21124(11) 1.09901(10) 0.0130(3) Uani 1 1 d . . .
H50A H 0.2668 0.2717 1.0885 0.016 Uiso 1 1 calc R . .
H50B H 0.2315 0.2011 1.1518 0.016 Uiso 1 1 calc R . .
C51 C 0.36378(12) 0.13361(11) 1.09617(10) 0.0129(3) Uani 1 1 d . . .
H51A H 0.3971 0.1448 1.0434 0.016 Uiso 1 1 calc R . .
H51B H 0.3987 0.1315 1.1369 0.016 Uiso 1 1 calc R . .
C52 C 0.32732(12) 0.01446(12) 1.19666(10) 0.0139(3) Uani 1 1 d . . .
H52A H 0.3394 -0.0512 1.2073 0.017 Uiso 1 1 calc R . .
H52B H 0.2590 0.0516 1.2052 0.017 Uiso 1 1 calc R . .
C53 C 0.37449(12) 0.02480(12) 1.25554(10) 0.0148(3) Uani 1 1 d . . .
C54 C 0.46928(13) -0.01981(13) 1.26949(10) 0.0167(2) Uani 1 1 d . . .
H54 H 0.5166 -0.0666 1.2441 0.020 Uiso 1 1 calc R . .
C55 C 0.48452(13) 0.01521(13) 1.32729(10) 0.0167(2) Uani 1 1 d . . .
H55 H 0.5445 -0.0056 1.3439 0.020 Uiso 1 1 calc R . .
C56 C 0.40594(14) 0.08073(14) 1.35632(12) 0.0249(4) Uani 1 1 d . . .
H56 H 0.4044 0.1102 1.3954 0.030 Uiso 1 1 calc R . .
C57 C 0.38316(12) -0.17482(11) 1.13320(10) 0.0125(3) Uani 1 1 d . . .
C58 C 0.47250(12) -0.18361(12) 1.13490(10) 0.0139(3) Uani 1 1 d . . .
H58 H 0.5042 -0.1633 1.0875 0.017 Uiso 1 1 calc R . .
C59 C 0.51527(12) -0.22183(12) 1.20542(11) 0.0165(3) Uani 1 1 d . . .
H59 H 0.5763 -0.2282 1.2059 0.020 Uiso 1 1 calc R . .
C60 C 0.46907(14) -0.25058(14) 1.27494(11) 0.0222(4) Uani 1 1 d . . .
H60 H 0.4979 -0.2758 1.3233 0.027 Uiso 1 1 calc R . .
C61 C 0.38065(14) -0.24246(14) 1.27370(11) 0.0237(4) Uani 1 1 d . . .
H61 H 0.3491 -0.2625 1.3213 0.028 Uiso 1 1 calc R . .
C62 C 0.33775(13) -0.20518(13) 1.20327(11) 0.0185(4) Uani 1 1 d . . .
H62 H 0.2773 -0.2004 1.2029 0.022 Uiso 1 1 calc R . .
C63 C 0.40709(12) -0.16906(12) 0.96678(10) 0.0138(3) Uani 1 1 d . . .
C64 C 0.39438(13) -0.12393(13) 0.88740(11) 0.0167(3) Uani 1 1 d . . .
H64 H 0.3469 -0.0625 0.8743 0.020 Uiso 1 1 calc R . .
C65 C 0.45070(14) -0.16830(14) 0.82713(11) 0.0202(4) Uani 1 1 d . . .
H65 H 0.4408 -0.1375 0.7732 0.024 Uiso 1 1 calc R . .
C66 C 0.52122(14) -0.25733(14) 0.84561(12) 0.0232(4) Uani 1 1 d . . .
H66 H 0.5599 -0.2874 0.8044 0.028 Uiso 1 1 calc R . .
C67 C 0.53525(13) -0.30238(14) 0.92434(12) 0.0227(4) Uani 1 1 d . . .
H67 H 0.5839 -0.3632 0.9370 0.027 Uiso 1 1 calc R . .
C68 C 0.47843(13) -0.25895(12) 0.98496(11) 0.0178(3) Uani 1 1 d . . .
H68 H 0.4881 -0.2904 1.0388 0.021 Uiso 1 1 calc R . .
C69 C 0.23402(12) -0.14884(12) 1.05357(10) 0.0133(3) Uani 1 1 d . . .
C70A C 0.13975(12) -0.08747(12) 1.05428(10) 0.0149(3) Uani 1 1 d . . .
H70A H 0.1211 -0.0234 1.0488 0.018 Uiso 1 1 calc R . .
C71 C 0.07227(13) -0.11918(13) 1.06297(11) 0.0181(4) Uani 1 1 d . . .
H71 H 0.0081 -0.0765 1.0623 0.022 Uiso 1 1 calc R . .
C72 C 0.09828(14) -0.21231(14) 1.07261(11) 0.0212(4) Uani 1 1 d . . .
H72 H 0.0521 -0.2338 1.0792 0.025 Uiso 1 1 calc R . .
C73 C 0.19200(15) -0.27429(14) 1.07259(13) 0.0255(4) Uani 1 1 d . . .
H73 H 0.2101 -0.3384 1.0795 0.031 Uiso 1 1 calc R . .
C74 C 0.25962(14) -0.24296(13) 1.06256(12) 0.0221(4) Uani 1 1 d . . .
H74 H 0.3238 -0.2858 1.0618 0.026 Uiso 1 1 calc R . .
C75 C 0.93395(18) 0.06591(16) 0.18717(14) 0.0356(5) Uani 1 1 d . . .
H75 H 0.9802 0.0218 0.1587 0.043 Uiso 1 1 calc R . .
C76 C 0.84060(19) 0.09955(18) 0.17589(15) 0.0393(6) Uani 1 1 d . . .
H76 H 0.8233 0.0798 0.1391 0.047 Uiso 1 1 calc R . .
C77 C 0.77286(18) 0.1624(2) 0.21881(15) 0.0406(6) Uani 1 1 d . . .
H77 H 0.7087 0.1858 0.2118 0.049 Uiso 1 1 calc R . .
C78 C 0.79929(17) 0.19066(19) 0.27190(15) 0.0380(5) Uani 1 1 d . . .
H78 H 0.7529 0.2331 0.3018 0.046 Uiso 1 1 calc R . .
C79 C 0.89226(17) 0.15773(18) 0.28178(14) 0.0350(5) Uani 1 1 d . . .
H79 H 0.9094 0.1780 0.3183 0.042 Uiso 1 1 calc R . .
C80 C 0.96120(16) 0.09528(16) 0.23912(13) 0.0321(5) Uani 1 1 d . . .
C81 C 1.06324(18) 0.0629(2) 0.24725(16) 0.0475(7) Uani 1 1 d . . .
H81A H 1.0965 -0.0043 0.2523 0.071 Uiso 1 1 calc R . .
H81B H 1.0693 0.0783 0.2946 0.071 Uiso 1 1 calc R . .
H81C H 1.0901 0.0936 0.2002 0.071 Uiso 1 1 calc R . .
C82A C 0.5589(4) 0.4724(4) 0.7757(4) 0.0866(14) Uani 0.50 1 d PG C 1
H82A H 0.6245 0.4352 0.7704 0.104 Uiso 0.50 1 calc PR C 1
C87A C 0.5048(4) 0.4917(4) 0.7157(3) 0.0866(14) Uani 0.50 1 d PG C 1
H87A H 0.5333 0.4677 0.6694 0.104 Uiso 0.50 1 calc PR C 1
C83A C 0.4089(4) 0.5461(4) 0.7234(3) 0.0866(14) Uani 0.50 1 d PG C 1
H83A H 0.3719 0.5592 0.6824 0.104 Uiso 0.50 1 calc PR C 1
C86A C 0.3672(4) 0.5811(4) 0.7911(4) 0.0866(14) Uani 0.50 1 d PG C 1
H86A H 0.3017 0.6183 0.7964 0.104 Uiso 0.50 1 calc PR C 1
C84A C 0.4213(5) 0.5618(5) 0.8511(3) 0.0866(14) Uani 0.50 1 d PG C 1
C85A C 0.5172(4) 0.5075(5) 0.8434(4) 0.0866(14) Uani 0.50 1 d PG C 1
H85A H 0.5542 0.4943 0.8844 0.104 Uiso 0.50 1 calc PR C 1
C88A C 0.3665(8) 0.5847(5) 0.9265(6) 0.0866(14) Uani 0.50 1 d P C 1
H88A H 0.3967 0.6075 0.9518 0.130 Uiso 0.50 1 calc PR C 1
H88B H 0.3633 0.5291 0.9620 0.130 Uiso 0.50 1 calc PR C 1
H88C H 0.3032 0.6326 0.9155 0.130 Uiso 0.50 1 calc PR C 1
C82 C 0.5509(4) 0.4772(4) 0.7293(2) 0.0603(8) Uani 0.50 1 d PG D 2
H82B H 0.5940 0.4505 0.6880 0.072 Uiso 0.50 1 calc PR D 2
C83 C 0.5829(3) 0.4704(4) 0.7989(3) 0.0603(8) Uani 0.50 1 d PG D 2
H83B H 0.6479 0.4391 0.8052 0.072 Uiso 0.50 1 calc PR D 2
C86 C 0.5199(4) 0.5094(5) 0.8592(3) 0.0603(8) Uani 0.50 1 d PG D 2
H86B H 0.5418 0.5047 0.9068 0.072 Uiso 0.50 1 calc PR D 2
C84 C 0.4247(4) 0.5551(4) 0.8499(3) 0.0603(8) Uani 0.50 1 d PG D 2
C85 C 0.3927(3) 0.5619(4) 0.7803(3) 0.0603(8) Uani 0.50 1 d PG D 2
H85B H 0.3276 0.5932 0.7740 0.072 Uiso 0.50 1 calc PR D 2
C87 C 0.4557(4) 0.5229(4) 0.7200(2) 0.0603(8) Uani 0.50 1 d PG D 2
H87B H 0.4338 0.5276 0.6724 0.072 Uiso 0.50 1 calc PR D 2
C88 C 0.3628(7) 0.6106(5) 0.9158(5) 0.0603(8) Uani 0.50 1 d P D 2
H88D H 0.4029 0.6177 0.9452 0.090 Uiso 0.50 1 calc PR D 2
H88E H 0.3297 0.5768 0.9525 0.090 Uiso 0.50 1 calc PR D 2
H88F H 0.3173 0.6719 0.8906 0.090 Uiso 0.50 1 calc PR D 2
S2 S 0.23625(13) 0.45528(16) 0.17393(12) 0.0191(3) Uani 0.50 1 d P E 1
C35 C 0.0729(5) 0.5591(6) 0.2172(6) 0.0287(15) Uani 0.50 1 d P E 1
H35A H 0.0189 0.5930 0.2480 0.034 Uiso 0.50 1 calc PR E 1
C35A C 0.2130(6) 0.4676(8) 0.1825(6) 0.0287(15) Uani 0.50 1 d P E 2
H35B H 0.2771 0.4251 0.1856 0.034 Uiso 0.50 1 calc PR E 2
S2A S 0.04640(12) 0.58202(12) 0.21430(11) 0.0210(3) Uani 0.50 1 d P E 2
N1 N 0.35835(10) 0.04372(10) 1.11144(8) 0.0112(3) Uani 1 1 d . . .
N1B N 0.14661(10) 0.47542(10) 0.39460(8) 0.0115(3) Uani 1 1 d . . .
O1 O 0.14817(9) 0.09277(9) 0.89907(8) 0.0201(3) Uani 1 1 d . . .
O2 O 0.35680(9) 0.40781(9) 0.61228(8) 0.0195(3) Uani 1 1 d . . .
P3 P 0.16887(3) 0.61236(3) 0.49229(2) 0.00977(8) Uani 1 1 d . . .
P4 P 0.28840(3) 0.30154(3) 0.48573(2) 0.01028(8) Uani 1 1 d . . .
P1 P 0.20757(3) 0.20859(3) 1.02170(2) 0.00979(8) Uani 1 1 d . . .
P2 P 0.32443(3) -0.10909(3) 1.04266(2) 0.01045(8) Uani 1 1 d . . .
S1 S 0.31018(4) 0.10363(4) 1.31376(3) 0.03001(12) Uani 1 1 d . . .
Cl2 Cl 0.09085(3) 0.43745(3) 0.58543(2) 0.01400(8) Uani 1 1 d . . .
Cl1 Cl 0.40250(3) 0.05900(3) 0.92189(2) 0.01462(8) Uani 1 1 d . . .
Ru2 Ru 0.225085(9) 0.454203(9) 0.495144(7) 0.00882(3) Uani 1 1 d . E .
Ru1 Ru 0.271230(9) 0.052611(9) 1.021830(7) 0.00915(3) Uani 1 1 d . . .
H1 H 0.1952(16) 0.0445(15) 1.0932(13) 0.023(6) Uiso 1 1 d . . .
H1B H 0.3027(18) 0.4666(18) 0.4312(15) 0.039(7) Uiso 1 1 d . . .
H2 H 0.4147(15) 0.0032(15) 1.1036(12) 0.013(5) Uiso 1 1 d . . .
HNB H 0.0903(17) 0.5176(16) 0.3999(13) 0.021(6) Uiso 1 1 d . . .
C207 C 1.1247(3) 0.0028(3) 0.5094(3) 0.0586(5) Uani 0.50 1 d PG F -1
H20A H 1.1805 0.0044 0.5156 0.070 Uiso 0.50 1 calc PR F -1
C206 C 1.1235(3) -0.0367(3) 0.4509(2) 0.0586(5) Uani 0.50 1 d PG F -1
H20B H 1.1784 -0.0621 0.4171 0.070 Uiso 0.50 1 calc PR F -1
C205 C 1.0420(4) -0.0390(3) 0.4418(2) 0.0586(5) Uani 0.50 1 d PG F -1
H20C H 1.0411 -0.0660 0.4018 0.070 Uiso 0.50 1 calc PR F -1
C201 C 0.9617(3) -0.0018(4) 0.4913(3) 0.0586(5) Uani 0.50 1 d PG F -1
C202 C 0.9629(3) 0.0377(3) 0.5498(3) 0.0586(5) Uani 0.50 1 d PG F -1
H20D H 0.9081 0.0632 0.5836 0.070 Uiso 0.50 1 calc PR F -1
C203 C 1.0445(3) 0.0400(3) 0.5589(2) 0.0586(5) Uani 0.50 1 d PG F -1
H20E H 1.0453 0.0671 0.5989 0.070 Uiso 0.50 1 calc PR F -1
C208 C 0.8745(6) -0.0043(5) 0.4790(4) 0.0586(5) Uani 0.50 1 d P F -1
H20F H 0.8899 -0.0656 0.4716 0.088 Uiso 0.50 1 calc PR F -1
H20G H 0.8471 0.0428 0.4319 0.088 Uiso 0.50 1 calc PR F -1
H20H H 0.8295 0.0083 0.5256 0.088 Uiso 0.50 1 calc PR F -1

loop_
_atom_site_aniso_label
_atom_site_aniso_U_11
_atom_site_aniso_U_22
_atom_site_aniso_U_33
_atom_site_aniso_U_23
_atom_site_aniso_U_13
_atom_site_aniso_U_12
C0aa 0.0109(8) 0.0088(7) 0.0130(7) -0.0021(6) -0.0021(6) -0.0021(6)
C1 0.0126(8) 0.0115(8) 0.0161(8) -0.0025(6) 0.0034(6) -0.0065(6)
C1B 0.0129(8) 0.0116(8) 0.0131(8) -0.0014(6) 0.0015(6) -0.0061(6)
C2 0.0137(8) 0.0194(9) 0.0188(9) -0.0003(7) -0.0017(7) -0.0085(7)
C3 0.0211(9) 0.0242(10) 0.0174(9) 0.0057(7) -0.0020(7) -0.0110(8)
C4 0.0184(9) 0.0226(9) 0.0145(8) 0.0013(7) -0.0051(7) -0.0061(8)
C5 0.0115(8) 0.0158(8) 0.0172(8) -0.0039(7) -0.0022(6) -0.0036(7)
C6 0.0122(8) 0.0114(7) 0.0144(8) -0.0030(6) 0.0008(6) -0.0051(6)
C7 0.0133(8) 0.0156(8) 0.0130(8) -0.0052(6) 0.0001(6) -0.0068(7)
C8 0.0162(9) 0.0159(8) 0.0177(8) -0.0045(7) 0.0001(7) -0.0048(7)
C9 0.0188(9) 0.0207(9) 0.0259(10) -0.0121(8) 0.0030(7) -0.0036(8)
C10 0.0276(10) 0.0307(11) 0.0198(9) -0.0135(8) 0.0083(8) -0.0135(9)
C11 0.0322(11) 0.0262(10) 0.0126(8) -0.0045(7) 0.0005(7) -0.0126(9)
C12 0.0210(9) 0.0169(9) 0.0148(8) -0.0044(7) -0.0030(7) -0.0061(7)
C13 0.0133(8) 0.0164(8) 0.0137(8) -0.0022(6) -0.0020(6) -0.0082(7)
C14 0.0183(9) 0.0267(10) 0.0367(11) -0.0180(9) 0.0019(8) -0.0105(8)
C15 0.0290(11) 0.0332(12) 0.0454(13) -0.0236(10) 0.0024(10) -0.0180(10)
C16 0.0224(10) 0.0332(11) 0.0255(10) -0.0073(8) -0.0027(8) -0.0194(9)
C17 0.0151(8) 0.0218(9) 0.0178(8) 0.0010(7) -0.0030(7) -0.0099(7)
C18 0.0153(8) 0.0145(8) 0.0157(8) -0.0002(6) -0.0022(6) -0.0071(7)
C19 0.0086(7) 0.0111(8) 0.0152(8) -0.0015(6) 0.0004(6) -0.0025(6)
C20 0.0149(8) 0.0153(8) 0.0179(8) -0.0026(7) -0.0011(6) -0.0061(7)
C21 0.0168(9) 0.0205(9) 0.0154(8) 0.0000(7) -0.0015(7) -0.0061(7)
C22 0.0156(9) 0.0146(8) 0.0205(9) 0.0032(7) 0.0009(7) -0.0042(7)
C23 0.0198(9) 0.0120(8) 0.0271(10) -0.0028(7) 0.0019(7) -0.0072(7)
C24 0.0180(9) 0.0147(8) 0.0187(8) -0.0054(7) 0.0012(7) -0.0070(7)
C25 0.0106(7) 0.0128(8) 0.0135(7) -0.0049(6) -0.0007(6) -0.0050(6)
C26 0.0143(8) 0.0148(8) 0.0171(8) -0.0025(6) -0.0012(6) -0.0055(7)
C27 0.0131(8) 0.0147(8) 0.0266(9) -0.0040(7) -0.0036(7) -0.0018(7)
C28 0.0103(8) 0.0206(9) 0.0252(9) -0.0116(7) 0.0029(7) -0.0049(7)
C29 0.0163(9) 0.0206(9) 0.0165(8) -0.0056(7) 0.0024(7) -0.0090(7)
C30 0.0149(8) 0.0146(8) 0.0148(8) -0.0019(6) -0.0017(6) -0.0056(7)
C31 0.0143(8) 0.0139(8) 0.0136(8) -0.0037(6) -0.0028(6) -0.0060(7)
C32 0.0121(8) 0.0144(8) 0.0155(8) -0.0035(6) -0.0034(6) -0.0063(7)
C33 0.0144(8) 0.0166(8) 0.0109(7) -0.0024(6) -0.0011(6) -0.0071(7)
C34 0.0163(8) 0.0147(8) 0.0125(8) -0.0027(6) -0.0015(6) -0.0065(7)
C36 0.0274(11) 0.0239(10) 0.0312(11) -0.0011(8) -0.0134(9) -0.0101(9)
C37 0.0369(12) 0.0289(11) 0.0186(9) -0.0104(8) 0.0006(8) -0.0173(9)
C38 0.0122(8) 0.0122(8) 0.0098(7) -0.0016(6) -0.0016(6) -0.0041(6)
C39 0.0152(8) 0.0142(8) 0.0184(8) -0.0043(7) -0.0010(6) -0.0063(7)
C40 0.0138(8) 0.0207(9) 0.0242(9) -0.0050(7) 0.0007(7) -0.0085(7)
C41 0.0131(8) 0.0201(9) 0.0149(8) -0.0040(7) 0.0001(6) -0.0027(7)
C42 0.0197(9) 0.0131(8) 0.0126(8) -0.0023(6) -0.0021(6) -0.0035(7)
C43 0.0165(8) 0.0133(8) 0.0142(8) -0.0017(6) -0.0017(6) -0.0063(7)
C44 0.0113(8) 0.0112(7) 0.0133(8) -0.0025(6) 0.0005(6) -0.0034(6)
C45 0.0155(8) 0.0146(8) 0.0176(8) -0.0021(7) -0.0020(6) -0.0066(7)
C46 0.0167(9) 0.0158(8) 0.0237(9) -0.0022(7) 0.0017(7) -0.0087(7)
C47 0.0202(9) 0.0147(8) 0.0171(8) 0.0018(7) 0.0022(7) -0.0057(7)
C48 0.0216(9) 0.0209(9) 0.0133(8) -0.0008(7) -0.0029(7) -0.0069(8)
C49 0.0173(8) 0.0166(8) 0.0150(8) -0.0015(7) -0.0026(6) -0.0078(7)
C50 0.0143(8) 0.0111(8) 0.0136(8) -0.0018(6) -0.0039(6) -0.0051(6)
C51 0.0128(8) 0.0132(8) 0.0138(8) -0.0010(6) -0.0037(6) -0.0067(7)
C52 0.0143(8) 0.0145(8) 0.0112(7) -0.0020(6) -0.0004(6) -0.0057(7)
C53 0.0170(8) 0.0145(8) 0.0108(7) -0.0033(6) -0.0002(6) -0.0053(7)
C54 0.0197(6) 0.0202(6) 0.0121(5) -0.0033(5) -0.0015(5) -0.0103(5)
C55 0.0197(6) 0.0202(6) 0.0121(5) -0.0033(5) -0.0015(5) -0.0103(5)
C56 0.0265(10) 0.0277(10) 0.0235(10) -0.0119(8) -0.0064(8) -0.0090(9)
C57 0.0123(8) 0.0093(7) 0.0144(8) -0.0018(6) -0.0020(6) -0.0038(6)
C58 0.0118(8) 0.0126(8) 0.0171(8) -0.0049(6) 0.0006(6) -0.0051(6)
C59 0.0110(8) 0.0145(8) 0.0227(9) -0.0039(7) -0.0040(7) -0.0034(7)
C60 0.0204(9) 0.0227(9) 0.0203(9) 0.0046(7) -0.0094(7) -0.0089(8)
C61 0.0232(10) 0.0290(10) 0.0164(9) 0.0070(7) -0.0044(7) -0.0153(9)
C62 0.0138(8) 0.0205(9) 0.0197(9) 0.0014(7) -0.0025(7) -0.0093(7)
C63 0.0109(8) 0.0155(8) 0.0166(8) -0.0063(6) 0.0004(6) -0.0063(7)
C64 0.0171(8) 0.0173(8) 0.0175(8) -0.0060(7) 0.0003(7) -0.0084(7)
C65 0.0232(9) 0.0254(10) 0.0166(8) -0.0084(7) 0.0011(7) -0.0134(8)
C66 0.0200(9) 0.0289(10) 0.0242(10) -0.0171(8) 0.0047(7) -0.0098(8)
C67 0.0172(9) 0.0201(9) 0.0289(10) -0.0131(8) -0.0023(7) -0.0021(8)
C68 0.0159(8) 0.0162(8) 0.0209(9) -0.0065(7) -0.0025(7) -0.0050(7)
C69 0.0142(8) 0.0161(8) 0.0125(7) -0.0029(6) -0.0018(6) -0.0088(7)
C70A 0.0145(8) 0.0167(8) 0.0135(8) -0.0005(6) -0.0007(6) -0.0087(7)
C71 0.0146(8) 0.0242(9) 0.0173(8) -0.0017(7) -0.0023(7) -0.0113(7)
C72 0.0243(10) 0.0283(10) 0.0203(9) -0.0056(8) -0.0008(7) -0.0193(8)
C73 0.0279(11) 0.0206(10) 0.0345(11) -0.0089(8) -0.0004(8) -0.0151(9)
C74 0.0175(9) 0.0172(9) 0.0326(10) -0.0074(8) -0.0010(8) -0.0079(7)
C75 0.0447(14) 0.0306(12) 0.0314(12) -0.0112(9) 0.0122(10) -0.0201(11)
C76 0.0542(16) 0.0487(15) 0.0349(12) -0.0159(11) 0.0089(11) -0.0399(13)
C77 0.0340(13) 0.0591(17) 0.0388(13) -0.0133(12) 0.0075(10) -0.0315(13)
C78 0.0340(13) 0.0477(15) 0.0356(12) -0.0196(11) 0.0124(10) -0.0208(11)
C79 0.0372(13) 0.0464(14) 0.0273(11) -0.0149(10) 0.0081(9) -0.0237(11)
C80 0.0334(12) 0.0353(12) 0.0239(10) -0.0041(9) 0.0052(9) -0.0167(10)
C81 0.0349(14) 0.0603(18) 0.0320(13) -0.0089(12) 0.0010(10) -0.0108(13)
C82A 0.104(3) 0.0533(18) 0.105(3) -0.047(2) 0.067(2) -0.0510(19)
C87A 0.104(3) 0.0533(18) 0.105(3) -0.047(2) 0.067(2) -0.0510(19)
C83A 0.104(3) 0.0533(18) 0.105(3) -0.047(2) 0.067(2) -0.0510(19)
C86A 0.104(3) 0.0533(18) 0.105(3) -0.047(2) 0.067(2) -0.0510(19)
C84A 0.104(3) 0.0533(18) 0.105(3) -0.047(2) 0.067(2) -0.0510(19)
C85A 0.104(3) 0.0533(18) 0.105(3) -0.047(2) 0.067(2) -0.0510(19)
C88A 0.104(3) 0.0533(18) 0.105(3) -0.047(2) 0.067(2) -0.0510(19)
C82 0.092(2) 0.0527(17) 0.0500(15) -0.0103(12) 0.0048(14) -0.0474(16)
C83 0.092(2) 0.0527(17) 0.0500(15) -0.0103(12) 0.0048(14) -0.0474(16)
C86 0.092(2) 0.0527(17) 0.0500(15) -0.0103(12) 0.0048(14) -0.0474(16)
C84 0.092(2) 0.0527(17) 0.0500(15) -0.0103(12) 0.0048(14) -0.0474(16)
C85 0.092(2) 0.0527(17) 0.0500(15) -0.0103(12) 0.0048(14) -0.0474(16)
C87 0.092(2) 0.0527(17) 0.0500(15) -0.0103(12) 0.0048(14) -0.0474(16)
C88 0.092(2) 0.0527(17) 0.0500(15) -0.0103(12) 0.0048(14) -0.0474(16)
S2 0.0175(8) 0.0222(7) 0.0142(6) -0.0097(4) -0.0022(5) -0.0023(7)
C35 0.025(4) 0.028(3) 0.027(2) -0.007(2) -0.009(2) -0.003(3)
C35A 0.025(4) 0.028(3) 0.027(2) -0.007(2) -0.009(2) -0.003(3)
S2A 0.0202(8) 0.0237(8) 0.0160(5) -0.0039(6) -0.0068(6) -0.0052(7)
N1 0.0094(7) 0.0119(7) 0.0110(6) -0.0022(5) -0.0009(5) -0.0039(6)
N1B 0.0105(7) 0.0120(7) 0.0108(6) -0.0023(5) -0.0019(5) -0.0036(6)
O1 0.0189(7) 0.0255(7) 0.0183(6) -0.0015(5) -0.0070(5) -0.0112(6)
O2 0.0169(6) 0.0236(7) 0.0183(6) 0.0000(5) -0.0081(5) -0.0092(5)
P3 0.00858(19) 0.00961(19) 0.01054(18) -0.00200(15) -0.00125(14) -0.00348(15)
P4 0.00874(19) 0.00954(19) 0.01156(19) -0.00222(15) -0.00095(14) -0.00325(15)
P1 0.00926(19) 0.00931(18) 0.01016(18) -0.00098(15) -0.00178(14) -0.00383(16)
P2 0.00900(19) 0.00988(19) 0.01218(19) -0.00224(15) -0.00072(15) -0.00409(16)
S1 0.0209(2) 0.0360(3) 0.0312(3) -0.0221(2) -0.0046(2) -0.0016(2)
Cl2 0.01041(18) 0.01648(19) 0.01534(18) -0.00397(15) 0.00061(14) -0.00652(15)
Cl1 0.01292(18) 0.01800(19) 0.01435(18) -0.00420(15) 0.00154(14) -0.00866(16)
Ru2 0.00745(6) 0.00925(6) 0.00897(6) -0.00164(4) -0.00137(4) -0.00297(5)
Ru1 0.00774(6) 0.00942(6) 0.00999(6) -0.00153(4) -0.00117(4) -0.00372(5)
C207 0.0807(14) 0.0332(9) 0.0486(12) 0.0063(8) -0.0172(11) -0.0181(10)
C206 0.0807(14) 0.0332(9) 0.0486(12) 0.0063(8) -0.0172(11) -0.0181(10)
C205 0.0807(14) 0.0332(9) 0.0486(12) 0.0063(8) -0.0172(11) -0.0181(10)
C201 0.0807(14) 0.0332(9) 0.0486(12) 0.0063(8) -0.0172(11) -0.0181(10)
C202 0.0807(14) 0.0332(9) 0.0486(12) 0.0063(8) -0.0172(11) -0.0181(10)
C203 0.0807(14) 0.0332(9) 0.0486(12) 0.0063(8) -0.0172(11) -0.0181(10)
C208 0.0807(14) 0.0332(9) 0.0486(12) 0.0063(8) -0.0172(11) -0.0181(10)

loop_
_atom_type_symbol
_atom_type_description
_atom_type_scat_dispersion_real
_atom_type_scat_dispersion_imag
_atom_type_scat_source
C C 0.0033 0.0016 'International Tables Vol C Tables 4.2.6.8 and 6.1.1.4'
N N 0.0061 0.0033 'International Tables Vol C Tables 4.2.6.8 and 6.1.1.4'
O O 0.0106 0.0060 'International Tables Vol C Tables 4.2.6.8 and 6.1.1.4'
P P 0.1023 0.0942 'International Tables Vol C Tables 4.2.6.8 and 6.1.1.4'
S S 0.1246 0.1234 'International Tables Vol C Tables 4.2.6.8 and 6.1.1.4'
Cl Cl 0.1484 0.1585 'International Tables Vol C Tables 4.2.6.8 and 6.1.1.4'
Ru Ru -1.2594 0.8363 'International Tables Vol C Tables 4.2.6.8 and 6.1.1.4'
H H 0.0000 0.0000 'International Tables Vol C Tables 4.2.6.8 and 6.1.1.4'

loop_
_geom_angle_atom_site_label_1
_geom_angle_atom_site_label_2
_geom_angle_atom_site_label_3
_geom_angle
C2 C0aa C6 119.02(15)
C2 C0aa P3 124.02(13)
C6 C0aa P3 116.78(12)
O1 C1 Ru1 177.63(15)
O2 C1B Ru2 177.00(15)
C0aa C2 H0aa 120.1
C3 C2 C0aa 119.90(17)
C3 C2 H0aa 120.1
C2 C3 H3 119.7
C4 C3 C2 120.63(17)
C4 C3 H3 119.7
C3 C4 H4 120.1
C3 C4 C5 119.76(17)
C5 C4 H4 120.1
C4 C5 H5 120.1
C6 C5 C4 119.76(16)
C6 C5 H5 120.1
C0aa C6 H6 119.5
C5 C6 C0aa 120.93(16)
C5 C6 H6 119.5
C8 C7 C12 118.69(16)
C8 C7 P3 123.30(13)
C12 C7 P3 118.01(13)
C7 C8 H8 119.9
C7 C8 C9 120.27(17)
C9 C8 H8 119.9
C8 C9 H9 119.8
C10 C9 C8 120.38(18)
C10 C9 H9 119.8
C9 C10 H10 120.2
C9 C10 C11 119.66(18)
C11 C10 H10 120.2
C10 C11 H11 119.9
C12 C11 C10 120.26(18)
C12 C11 H11 119.9
C7 C12 H12 119.6
C11 C12 C7 120.74(17)
C11 C12 H12 119.6
C14 C13 C18 118.36(16)
C14 C13 P3 120.97(14)
C18 C13 P3 120.66(13)
C13 C14 H14 119.7
C15 C14 C13 120.54(18)
C15 C14 H14 119.7
C14 C15 H15 119.7
C16 C15 C14 120.57(19)
C16 C15 H15 119.7
C15 C16 H16 120.3
C17 C16 C15 119.48(18)
C17 C16 H16 120.3
C16 C17 H17 119.9
C16 C17 C18 120.20(17)
C18 C17 H17 119.9
C13 C18 H18 119.6
C17 C18 C13 120.84(17)
C17 C18 H18 119.6
C20 C19 P4 117.94(13)
C24 C19 C20 118.47(16)
C24 C19 P4 123.56(13)
C19 C20 H20 119.5
C21 C20 C19 120.95(17)
C21 C20 H20 119.5
C20 C21 H21 120.1
C22 C21 C20 119.89(17)
C22 C21 H21 120.1
C21 C22 H22 120.1
C23 C22 C21 119.76(17)
C23 C22 H22 120.1
C22 C23 H23 119.8
C22 C23 C24 120.47(18)
C24 C23 H23 119.8
C19 C24 H24 119.8
C23 C24 C19 120.44(17)
C23 C24 H24 119.8
C26 C25 C30 118.75(15)
C26 C25 P4 123.07(13)
C30 C25 P4 118.15(13)
C25 C26 H26 119.8
C25 C26 C27 120.43(16)
C27 C26 H26 119.8
C26 C27 H27 119.9
C28 C27 C26 120.21(17)
C28 C27 H27 119.9
C27 C28 H28 120.1
C27 C28 C29 119.85(16)
C29 C28 H28 120.1
C28 C29 H29 120.0
C30 C29 C28 120.05(17)
C30 C29 H29 120.0
C25 C30 H30 119.7
C29 C30 C25 120.61(16)
C29 C30 H30 119.7
H31A C31 H31B 108.3
C32 C31 H31A 109.9
C32 C31 H31B 109.9
C32 C31 P4 108.99(11)
P4 C31 H31A 109.9
P4 C31 H31B 109.9
C31 C32 H32A 109.5
C31 C32 H32B 109.5
H32A C32 H32B 108.1
N1B C32 C31 110.58(13)
N1B C32 H32A 109.5
N1B C32 H32B 109.5
H33A C33 H33B 107.2
C34 C33 H33A 107.9
C34 C33 H33B 107.9
N1B C33 H33A 107.9
N1B C33 H33B 107.9
N1B C33 C34 117.80(14)
C33 C34 S2 118.60(15)
C33 C34 S2A 124.99(14)
S2 C34 S2A 115.88(13)
C35 C34 C33 130.1(4)
C35 C34 S2 111.1(4)
C35 C34 C35A 104.9(6)
C35 C34 S2A 6.1(5)
C35A C34 C33 124.9(5)
C35A C34 S2 6.5(5)
C35A C34 S2A 109.8(5)
C37 C36 H36 127.5
C37 C36 C35 104.9(3)
C37 C36 S2A 119.94(17)
C35 C36 H36 127.5
C35 C36 S2A 15.4(3)
S2A C36 H36 112.4
C36 C37 H37 121.0
C36 C37 S2 118.05(17)
C36 C37 C35A 105.5(3)
S2 C37 H37 121.0
C35A C37 H37 133.5
C35A C37 S2 12.7(3)
C39 C38 C43 118.98(16)
C39 C38 P1 121.74(13)
C43 C38 P1 119.27(13)
C38 C39 H39 119.8
C38 C39 C40 120.45(16)
C40 C39 H39 119.8
C39 C40 H40 120.0
C41 C40 C39 120.09(17)
C41 C40 H40 120.0
C40 C41 H41 119.9
C40 C41 C42 120.15(17)
C42 C41 H41 119.9
C41 C42 H42 120.0
C43 C42 C41 119.94(17)
C43 C42 H42 120.0
C38 C43 H43 119.8
C42 C43 C38 120.39(16)
C42 C43 H43 119.8
C45 C44 P1 122.97(13)
C49 C44 C45 118.66(16)
C49 C44 P1 118.37(13)
C44 C45 H45 119.7
C46 C45 C44 120.56(17)
C46 C45 H45 119.7
C45 C46 H46 119.9
C47 C46 C45 120.13(17)
C47 C46 H46 119.9
C46 C47 H47 120.0
C46 C47 C48 120.04(17)
C48 C47 H47 120.0
C47 C48 H48 120.1
C49 C48 C47 119.85(17)
C49 C48 H48 120.1
C44 C49 H49 119.6
C48 C49 C44 120.75(17)
C48 C49 H49 119.6
H50A C50 H50B 108.7
C51 C50 H50A 110.5
C51 C50 H50B 110.5
C51 C50 P1 106.08(11)
P1 C50 H50A 110.5
P1 C50 H50B 110.5
C50 C51 H51A 109.9
C50 C51 H51B 109.9
H51A C51 H51B 108.3
N1 C51 C50 108.91(13)
N1 C51 H51A 109.9
N1 C51 H51B 109.9
H52A C52 H52B 107.6
C53 C52 H52A 108.6
C53 C52 H52B 108.6
N1 C52 H52A 108.6
N1 C52 H52B 108.6
N1 C52 C53 114.46(14)
C52 C53 S1 119.63(13)
C54 C53 C52 129.04(15)
C54 C53 S1 111.28(13)
C53 C54 H54 124.8
C53 C54 C55 110.39(16)
C55 C54 H54 124.8
C54 C55 H55 122.9
C56 C55 C54 114.15(17)
C56 C55 H55 122.9
C55 C56 H56 124.3
C55 C56 S1 111.47(14)
S1 C56 H56 124.3
C58 C57 P2 118.09(13)
C62 C57 C58 118.98(16)
C62 C57 P2 122.32(13)
C57 C58 H58 119.8
C59 C58 C57 120.49(16)
C59 C58 H58 119.8
C58 C59 H59 119.9
C60 C59 C58 120.11(17)
C60 C59 H59 119.9
C59 C60 H60 120.1
C59 C60 C61 119.76(17)
C61 C60 H60 120.1
C60 C61 H61 119.7
C60 C61 C62 120.51(17)
C62 C61 H61 119.7
C57 C62 H62 119.9
C61 C62 C57 120.14(17)
C61 C62 H62 119.9
C64 C63 C68 119.01(16)
C64 C63 P2 117.79(13)
C68 C63 P2 123.12(13)
C63 C64 H64 119.8
C65 C64 C63 120.48(17)
C65 C64 H64 119.8
C64 C65 H65 119.9
C66 C65 C64 120.17(18)
C66 C65 H65 119.9
C65 C66 H66 120.1
C65 C66 C67 119.82(17)
C67 C66 H66 120.1
C66 C67 H67 119.8
C66 C67 C68 120.36(18)
C68 C67 H67 119.8
C63 C68 H68 119.9
C67 C68 C63 120.16(17)
C67 C68 H68 119.9
C70A C69 C74 118.64(16)
C70A C69 P2 121.45(13)
C74 C69 P2 119.91(13)
C69 C70A H70A 119.7
C69 C70A C71 120.50(17)
C71 C70A H70A 119.7
C70A C71 H71 119.8
C72 C71 C70A 120.35(17)
C72 C71 H71 119.8
C71 C72 H72 120.2
C71 C72 C73 119.70(17)
C73 C72 H72 120.2
C72 C73 H73 119.9
C72 C73 C74 120.23(18)
C74 C73 H73 119.9
C69 C74 H74 119.7
C73 C74 C69 120.57(18)
C73 C74 H74 119.7
C76 C75 H75 119.3
C80 C75 H75 119.3
C80 C75 C76 121.5(2)
C75 C76 H76 120.4
C77 C76 C75 119.3(2)
C77 C76 H76 120.4
C76 C77 H77 120.2
C78 C77 C76 119.6(2)
C78 C77 H77 120.2
C77 C78 H78 119.7
C79 C78 C77 120.5(2)
C79 C78 H78 119.7
C78 C79 H79 119.6
C78 C79 C80 120.8(2)
C80 C79 H79 119.6
C75 C80 C79 118.2(2)
C75 C80 C81 121.1(2)
C79 C80 C81 120.6(2)
C80 C81 H81A 109.5
C80 C81 H81B 109.5
C80 C81 H81C 109.5
H81A C81 H81B 109.5
H81A C81 H81C 109.5
H81B C81 H81C 109.5
C87A C82A H82A 120.0
C87A C82A C85A 120.0
C85A C82A H82A 120.0
C82A C87A H87A 120.0
C83A C87A C82A 120.0
C83A C87A H87A 120.0
C87A C83A H83A 120.0
C86A C83A C87A 120.0
C86A C83A H83A 120.0
C83A C86A H86A 120.0
C83A C86A C84A 120.0
C84A C86A H86A 120.0
C86A C84A C88A 114.0(7)
C85A C84A C86A 120.0
C85A C84A C88A 124.5(7)
C82A C85A H85A 120.0
C84A C85A C82A 120.0
C84A C85A H85A 120.0
C83 C82 H82B 120.0
C83 C82 C87 120.0
C87 C82 H82B 120.0
C82 C83 H83B 120.0
C82 C83 C86 120.0
C86 C83 H83B 120.0
C83 C86 H86B 120.0
C83 C86 C84 120.0
C84 C86 H86B 120.0
C86 C84 C88 114.7(5)
C85 C84 C86 120.0
C85 C84 C88 124.5(5)
C84 C85 H85B 120.0
C84 C85 C87 120.0
C87 C85 H85B 120.0
C82 C87 H87B 120.0
C85 C87 C82 120.0
C85 C87 H87B 120.0
C84 C88 H88D 109.5
C84 C88 H88E 109.5
C84 C88 H88F 109.5
H88D C88 H88E 109.5
H88D C88 H88F 109.5
H88E C88 H88F 109.5
C37 S2 C34 93.01(13)
C34 C35 C36 112.8(6)
C34 C35 H35A 123.6
C36 C35 H35A 123.6
C34 C35A C37 111.7(6)
C34 C35A H35B 124.2
C37 C35A H35B 124.2
C36 S2A C34 93.01(13)
C51 N1 C52 111.35(13)
C51 N1 Ru1 109.40(10)
C51 N1 H2 105.7(14)
C52 N1 Ru1 115.02(10)
C52 N1 H2 106.3(14)
Ru1 N1 H2 108.6(14)
C32 N1B C33 113.33(13)
C32 N1B Ru2 110.98(10)
C32 N1B HNB 105.0(15)
C33 N1B Ru2 110.50(10)
C33 N1B HNB 107.5(15)
Ru2 N1B HNB 109.3(15)
C0aa P3 C7 102.17(8)
C0aa P3 C13 103.91(8)
C0aa P3 Ru2 115.59(5)
C7 P3 C13 102.39(8)
C7 P3 Ru2 116.10(6)
C13 P3 Ru2 114.82(6)
C19 P4 C25 103.02(8)
C19 P4 C31 107.60(8)
C19 P4 Ru2 119.09(6)
C25 P4 C31 102.44(8)
C25 P4 Ru2 119.15(6)
C31 P4 Ru2 103.92(6)
C38 P1 C50 104.10(8)
C38 P1 Ru1 121.52(6)
C44 P1 C38 101.38(7)
C44 P1 C50 104.43(8)
C44 P1 Ru1 119.53(6)
C50 P1 Ru1 103.81(5)
C57 P2 C63 103.01(8)
C57 P2 C69 102.56(8)
C57 P2 Ru1 113.66(6)
C63 P2 C69 100.59(8)
C63 P2 Ru1 118.69(6)
C69 P2 Ru1 116.09(6)
C56 S1 C53 92.70(9)
C1B Ru2 N1B 171.56(6)
C1B Ru2 P3 89.15(5)
C1B Ru2 P4 92.34(5)
C1B Ru2 Cl2 99.86(5)
C1B Ru2 H1B 86.4(10)
N1B Ru2 P3 96.09(4)
N1B Ru2 P4 81.81(4)
N1B Ru2 Cl2 86.33(4)
N1B Ru2 H1B 87.4(10)
P3 Ru2 Cl2 94.724(15)
P3 Ru2 H1B 85.8(10)
P4 Ru2 P3 174.243(15)
P4 Ru2 Cl2 90.500(15)
P4 Ru2 H1B 88.8(10)
Cl2 Ru2 H1B 173.7(10)
C1 Ru1 N1 172.85(6)
C1 Ru1 P1 91.82(5)
C1 Ru1 P2 91.60(5)
C1 Ru1 Cl1 93.88(5)
C1 Ru1 H1 92.5(8)
N1 Ru1 P1 81.12(4)
N1 Ru1 P2 95.56(4)
N1 Ru1 Cl1 85.41(4)
N1 Ru1 H1 88.3(8)
P1 Ru1 P2 170.885(15)
P1 Ru1 Cl1 93.065(15)
P1 Ru1 H1 87.7(8)
P2 Ru1 Cl1 95.133(15)
P2 Ru1 H1 83.7(8)
Cl1 Ru1 H1 173.5(8)
C206 C207 H20A 120.0
C206 C207 C203 120.0
C203 C207 H20A 120.0
C207 C206 H20B 120.0
C207 C206 C205 120.0
C205 C206 H20B 120.0
C206 C205 H20C 120.0
C206 C205 C201 120.0
C201 C205 H20C 120.0
C205 C201 C208 118.6(4)
C202 C201 C205 120.0
C202 C201 C208 121.4(4)
C201 C202 H20D 120.0
C201 C202 C203 120.0
C203 C202 H20D 120.0
C207 C203 H20E 120.0
C202 C203 C207 120.0
C202 C203 H20E 120.0

loop_
_geom_bond_atom_site_label_1
_geom_bond_atom_site_label_2
_geom_bond_distance
C0aa C2 1.395(2)
C0aa C6 1.396(2)
C0aa P3 1.8242(17)
C1 O1 1.154(2)
C1 Ru1 1.8280(18)
C1B O2 1.155(2)
C1B Ru2 1.8220(17)
C2 H0aa 0.9500
C2 C3 1.393(3)
C3 H3 0.9500
C3 C4 1.385(3)
C4 H4 0.9500
C4 C5 1.390(3)
C5 H5 0.9500
C5 C6 1.386(2)
C6 H6 0.9500
C7 C8 1.394(2)
C7 C12 1.396(2)
C7 P3 1.8312(17)
C8 H8 0.9500
C8 C9 1.394(2)
C9 H9 0.9500
C9 C10 1.383(3)
C10 H10 0.9500
C10 C11 1.385(3)
C11 H11 0.9500
C11 C12 1.385(3)
C12 H12 0.9500
C13 C14 1.392(3)
C13 C18 1.396(2)
C13 P3 1.8342(17)
C14 H14 0.9500
C14 C15 1.389(3)
C15 H15 0.9500
C15 C16 1.385(3)
C16 H16 0.9500
C16 C17 1.379(3)
C17 H17 0.9500
C17 C18 1.392(2)
C18 H18 0.9500
C19 C20 1.398(2)
C19 C24 1.397(2)
C19 P4 1.8278(17)
C20 H20 0.9500
C20 C21 1.393(2)
C21 H21 0.9500
C21 C22 1.389(3)
C22 H22 0.9500
C22 C23 1.384(3)
C23 H23 0.9500
C23 C24 1.394(3)
C24 H24 0.9500
C25 C26 1.391(2)
C25 C30 1.402(2)
C25 P4 1.8299(17)
C26 H26 0.9500
C26 C27 1.394(2)
C27 H27 0.9500
C27 C28 1.383(3)
C28 H28 0.9500
C28 C29 1.390(3)
C29 H29 0.9500
C29 C30 1.385(2)
C30 H30 0.9500
C31 H31A 0.9900
C31 H31B 0.9900
C31 C32 1.520(2)
C31 P4 1.8455(17)
C32 H32A 0.9900
C32 H32B 0.9900
C32 N1B 1.492(2)
C33 H33A 0.9900
C33 H33B 0.9900
C33 C34 1.500(2)
C33 N1B 1.496(2)
C34 S2 1.704(2)
C34 C35 1.317(7)
C34 C35A 1.389(9)
C34 S2A 1.709(2)
C36 H36 0.9500
C36 C37 1.339(3)
C36 C35 1.552(10)
C36 S2A 1.588(3)
C37 H37 0.9500
C37 S2 1.617(3)
C37 C35A 1.521(11)
C38 C39 1.391(2)
C38 C43 1.401(2)
C38 P1 1.8276(17)
C39 H39 0.9500
C39 C40 1.393(2)
C40 H40 0.9500
C40 C41 1.382(3)
C41 H41 0.9500
C41 C42 1.389(3)
C42 H42 0.9500
C42 C43 1.388(2)
C43 H43 0.9500
C44 C45 1.398(2)
C44 C49 1.398(2)
C44 P1 1.8265(17)
C45 H45 0.9500
C45 C46 1.389(2)
C46 H46 0.9500
C46 C47 1.386(3)
C47 H47 0.9500
C47 C48 1.390(3)
C48 H48 0.9500
C48 C49 1.389(2)
C49 H49 0.9500
C50 H50A 0.9900
C50 H50B 0.9900
C50 C51 1.522(2)
C50 P1 1.8338(17)
C51 H51A 0.9900
C51 H51B 0.9900
C51 N1 1.496(2)
C52 H52A 0.9900
C52 H52B 0.9900
C52 C53 1.507(2)
C52 N1 1.499(2)
C53 C54 1.404(2)
C53 S1 1.7149(18)
C54 H54 0.9500
C54 C55 1.430(2)
C55 H55 0.9500
C55 C56 1.356(3)
C56 H56 0.9500
C56 S1 1.705(2)
C57 C58 1.398(2)
C57 C62 1.394(2)
C57 P2 1.8218(17)
C58 H58 0.9500
C58 C59 1.390(2)
C59 H59 0.9500
C59 C60 1.384(3)
C60 H60 0.9500
C60 C61 1.386(3)
C61 H61 0.9500
C61 C62 1.390(3)
C62 H62 0.9500
C63 C64 1.394(2)
C63 C68 1.399(2)
C63 P2 1.8367(17)
C64 H64 0.9500
C64 C65 1.392(2)
C65 H65 0.9500
C65 C66 1.386(3)
C66 H66 0.9500
C66 C67 1.386(3)
C67 H67 0.9500
C67 C68 1.392(3)
C68 H68 0.9500
C69 C70A 1.390(2)
C69 C74 1.399(2)
C69 P2 1.8389(17)
C70A H70A 0.9500
C70A C71 1.395(2)
C71 H71 0.9500
C71 C72 1.381(3)
C72 H72 0.9500
C72 C73 1.385(3)
C73 H73 0.9500
C73 C74 1.389(3)
C74 H74 0.9500
C75 H75 0.9500
C75 C76 1.387(4)
C75 C80 1.387(3)
C76 H76 0.9500
C76 C77 1.387(4)
C77 H77 0.9500
C77 C78 1.383(4)
C78 H78 0.9500
C78 C79 1.377(3)
C79 H79 0.9500
C79 C80 1.387(3)
C80 C81 1.511(3)
C81 H81A 0.9800
C81 H81B 0.9800
C81 H81C 0.9800
C82A H82A 0.9500
C82A C87A 1.3900
C82A C85A 1.3900
C87A H87A 0.9500
C87A C83A 1.3900
C83A H83A 0.9500
C83A C86A 1.3900
C86A H86A 0.9500
C86A C84A 1.3900
C84A C85A 1.3900
C84A C88A 1.480(9)
C85A H85A 0.9500
C88A H88A 0.9800
C88A H88B 0.9800
C88A H88C 0.9800
C82 H82B 0.9500
C82 C83 1.3900
C82 C87 1.3900
C83 H83B 0.9500
C83 C86 1.3900
C86 H86B 0.9500
C86 C84 1.3900
C84 C85 1.3900
C84 C88 1.579(9)
C85 H85B 0.9500
C85 C87 1.3900
C87 H87B 0.9500
C88 H88D 0.9800
C88 H88E 0.9800
C88 H88F 0.9800
C35 H35A 0.9500
C35A H35B 0.9500
N1 Ru1 2.2702(14)
N1 H2 0.86(2)
N1B Ru2 2.2536(14)
N1B HNB 0.86(2)
P3 Ru2 2.3554(4)
P4 Ru2 2.3132(4)
P1 Ru1 2.3189(4)
P2 Ru1 2.3663(4)
Cl2 Ru2 2.5009(4)
Cl1 Ru1 2.4937(4)
Ru2 H1B 1.56(3)
Ru1 H1 1.60(2)
C207 H20A 0.9500
C207 C206 1.3900
C207 C203 1.3900
C206 H20B 0.9500
C206 C205 1.3900
C205 H20C 0.9500
C205 C201 1.3900
C201 C202 1.3900
C201 C208 1.503(7)
C202 H20D 0.9500
C202 C203 1.3900
C203 H20E 0.9500
C208 H20F 0.9800
C208 H20G 0.9800
C208 H20H 0.9800

loop_
_geom_torsion_atom_site_label_1
_geom_torsion_atom_site_label_2
_geom_torsion_atom_site_label_3
_geom_torsion_atom_site_label_4
_geom_torsion
C0aa C2 C3 C4 -0.1(3)
C0aa P3 Ru2 C1B 162.33(8)
C0aa P3 Ru2 N1B -11.04(7)
C0aa P3 Ru2 P4 57.26(17)
C0aa P3 Ru2 Cl2 -97.84(6)
C2 C0aa C6 C5 0.2(3)
C2 C0aa P3 C7 122.75(15)
C2 C0aa P3 C13 16.52(17)
C2 C0aa P3 Ru2 -110.21(14)
C2 C3 C4 C5 -0.3(3)
C3 C4 C5 C6 0.7(3)
C4 C5 C6 C0aa -0.7(3)
C6 C0aa C2 C3 0.2(3)
C6 C0aa P3 C7 -62.10(14)
C6 C0aa P3 C13 -168.33(13)
C6 C0aa P3 Ru2 64.94(14)
C7 C8 C9 C10 -0.1(3)
C7 P3 Ru2 C1B -78.00(8)
C7 P3 Ru2 N1B 108.63(7)
C7 P3 Ru2 P4 176.93(16)
C7 P3 Ru2 Cl2 21.83(6)
C8 C7 C12 C11 -0.3(3)
C8 C7 P3 C0aa -17.24(17)
C8 C7 P3 C13 90.17(16)
C8 C7 P3 Ru2 -143.94(13)
C8 C9 C10 C11 0.0(3)
C9 C10 C11 C12 -0.1(3)
C10 C11 C12 C7 0.2(3)
C12 C7 C8 C9 0.2(3)
C12 C7 P3 C0aa 163.10(14)
C12 C7 P3 C13 -89.49(15)
C12 C7 P3 Ru2 36.39(16)
C13 C14 C15 C16 -0.2(4)
C13 P3 Ru2 C1B 41.33(8)
C13 P3 Ru2 N1B -132.04(7)
C13 P3 Ru2 P4 -63.75(17)
C13 P3 Ru2 Cl2 141.15(6)
C14 C13 C18 C17 -0.3(3)
C14 C13 P3 C0aa 72.80(17)
C14 C13 P3 C7 -33.27(17)
C14 C13 P3 Ru2 -159.99(14)
C14 C15 C16 C17 0.2(3)
C15 C16 C17 C18 -0.1(3)
C16 C17 C18 C13 0.2(3)
C18 C13 C14 C15 0.3(3)
C18 C13 P3 C0aa -106.56(15)
C18 C13 P3 C7 147.37(14)
C18 C13 P3 Ru2 20.65(16)
C19 C20 C21 C22 -1.2(3)
C19 P4 Ru2 C1B 66.61(8)
C19 P4 Ru2 N1B -119.50(7)
C19 P4 Ru2 P3 171.53(16)
C19 P4 Ru2 Cl2 -33.28(6)
C20 C19 C24 C23 0.5(3)
C20 C19 P4 C25 90.48(14)
C20 C19 P4 C31 -161.75(13)
C20 C19 P4 Ru2 -44.02(15)
C20 C21 C22 C23 0.5(3)
C21 C22 C23 C24 0.7(3)
C22 C23 C24 C19 -1.2(3)
C24 C19 C20 C21 0.7(3)
C24 C19 P4 C25 -87.71(16)
C24 C19 P4 C31 20.06(17)
C24 C19 P4 Ru2 137.79(13)
C25 C26 C27 C28 -0.1(3)
C25 P4 Ru2 C1B -60.66(8)
C25 P4 Ru2 N1B 113.22(7)
C25 P4 Ru2 P3 44.26(18)
C25 P4 Ru2 Cl2 -160.55(6)
C26 C25 C30 C29 3.3(3)
C26 C25 P4 C19 -2.59(16)
C26 C25 P4 C31 -114.23(15)
C26 C25 P4 Ru2 131.87(13)
C26 C27 C28 C29 2.3(3)
C27 C28 C29 C30 -1.6(3)
C28 C29 C30 C25 -1.2(3)
C30 C25 C26 C27 -2.7(3)
C30 C25 P4 C19 175.11(14)
C30 C25 P4 C31 63.47(15)
C30 C25 P4 Ru2 -50.42(15)
C31 C32 N1B C33 72.78(17)
C31 C32 N1B Ru2 -52.25(15)
C31 P4 Ru2 C1B -173.76(8)
C31 P4 Ru2 N1B 0.13(7)
C31 P4 Ru2 P3 -68.84(17)
C31 P4 Ru2 Cl2 86.35(6)
C32 C31 P4 C19 100.85(12)
C32 C31 P4 C25 -150.96(12)
C32 C31 P4 Ru2 -26.32(12)
C32 N1B Ru2 C1B 73.4(4)
C32 N1B Ru2 P3 -158.45(10)
C32 N1B Ru2 P4 26.95(10)
C32 N1B Ru2 Cl2 -64.08(10)
C33 C34 S2 C37 -174.93(16)
C33 C34 C35 C36 172.6(3)
C33 C34 C35A C37 -173.3(4)
C33 C34 S2A C36 174.75(16)
C33 N1B Ru2 C1B -53.2(5)
C33 N1B Ru2 P3 74.95(10)
C33 N1B Ru2 P4 -99.65(10)
C33 N1B Ru2 Cl2 169.31(10)
C34 C33 N1B C32 45.7(2)
C34 C33 N1B Ru2 171.03(12)
C36 C37 S2 C34 1.3(2)
C36 C37 C35A C34 -2.0(8)
C37 C36 C35 C34 3.7(7)
C37 C36 S2A C34 -2.6(2)
C38 C39 C40 C41 0.0(3)
C38 P1 Ru1 C1 60.02(8)
C38 P1 Ru1 N1 -121.13(7)
C38 P1 Ru1 P2 -51.93(12)
C38 P1 Ru1 Cl1 154.00(6)
C39 C38 C43 C42 0.3(2)
C39 C38 P1 C44 129.63(15)
C39 C38 P1 C50 -122.15(15)
C39 C38 P1 Ru1 -5.87(17)
C39 C40 C41 C42 0.3(3)
C40 C41 C42 C43 -0.3(3)
C41 C42 C43 C38 0.0(3)
C43 C38 C39 C40 -0.3(3)
C43 C38 P1 C44 -51.96(15)
C43 C38 P1 C50 56.26(15)
C43 C38 P1 Ru1 172.53(11)
C44 C45 C46 C47 0.3(3)
C44 P1 Ru1 C1 -67.83(8)
C44 P1 Ru1 N1 111.02(7)
C44 P1 Ru1 P2 -180(13)
C44 P1 Ru1 Cl1 26.16(7)
C45 C44 C49 C48 -1.4(3)
C45 C44 P1 C38 112.35(15)
C45 C44 P1 C50 4.38(16)
C45 C44 P1 Ru1 -111.02(14)
C45 C46 C47 C48 -1.1(3)
C46 C47 C48 C49 0.7(3)
C47 C48 C49 C44 0.6(3)
C49 C44 C45 C46 1.0(3)
C49 C44 P1 C38 -67.43(15)
C49 C44 P1 C50 -175.40(14)
C49 C44 P1 Ru1 69.20(15)
C50 C51 N1 C52 -71.87(16)
C50 C51 N1 Ru1 56.37(14)
C50 P1 Ru1 C1 176.44(8)
C50 P1 Ru1 N1 -4.71(7)
C50 P1 Ru1 P2 64.50(12)
C50 P1 Ru1 Cl1 -89.57(6)
C51 C50 P1 C38 162.24(11)
C51 C50 P1 C44 -91.82(12)
C51 C50 P1 Ru1 34.16(11)
C51 N1 Ru1 C1 -16.6(5)
C51 N1 Ru1 P1 -25.83(10)
C51 N1 Ru1 P2 162.72(10)
C51 N1 Ru1 Cl1 68.00(10)
C52 C53 C54 C55 176.14(17)
C52 C53 S1 C56 -176.91(15)
C52 N1 Ru1 C1 109.6(5)
C52 N1 Ru1 P1 100.34(11)
C52 N1 Ru1 P2 -71.10(11)
C52 N1 Ru1 Cl1 -165.83(11)
C53 C52 N1 C51 -44.65(19)
C53 C52 N1 Ru1 -169.82(11)
C53 C54 C55 C56 1.2(2)
C54 C53 S1 C56 0.68(15)
C54 C55 C56 S1 -0.7(2)
C55 C56 S1 C53 0.01(17)
C57 C58 C59 C60 -0.8(3)
C57 P2 Ru1 C1 -164.59(8)
C57 P2 Ru1 N1 15.50(7)
C57 P2 Ru1 P1 -52.62(12)
C57 P2 Ru1 Cl1 101.37(6)
C58 C57 C62 C61 0.8(3)
C58 C57 P2 C63 56.96(15)
C58 C57 P2 C69 161.12(13)
C58 C57 P2 Ru1 -72.77(14)
C58 C59 C60 C61 1.0(3)
C59 C60 C61 C62 -0.4(3)
C60 C61 C62 C57 -0.6(3)
C62 C57 C58 C59 -0.2(3)
C62 C57 P2 C63 -132.03(15)
C62 C57 P2 C69 -27.87(17)
C62 C57 P2 Ru1 98.25(15)
C63 C64 C65 C66 -1.2(3)
C63 P2 Ru1 C1 74.09(8)
C63 P2 Ru1 N1 -105.82(7)
C63 P2 Ru1 P1 -173.95(11)
C63 P2 Ru1 Cl1 -19.95(6)
C64 C63 C68 C67 -0.3(3)
C64 C63 P2 C57 -165.07(14)
C64 C63 P2 C69 89.25(15)
C64 C63 P2 Ru1 -38.50(15)
C64 C65 C66 C67 0.4(3)
C65 C66 C67 C68 0.5(3)
C66 C67 C68 C63 -0.5(3)
C68 C63 C64 C65 1.2(3)
C68 C63 P2 C57 18.33(17)
C68 C63 P2 C69 -87.35(16)
C68 C63 P2 Ru1 144.90(13)
C69 C70A C71 C72 1.3(3)
C69 P2 Ru1 C1 -45.98(8)
C69 P2 Ru1 N1 134.11(7)
C69 P2 Ru1 P1 65.98(12)
C69 P2 Ru1 Cl1 -140.02(6)
C70A C69 C74 C73 -0.5(3)
C70A C69 P2 C57 120.76(14)
C70A C69 P2 C63 -133.20(14)
C70A C69 P2 Ru1 -3.76(16)
C70A C71 C72 C73 -0.8(3)
C71 C72 C73 C74 -0.3(3)
C72 C73 C74 C69 1.0(3)
C74 C69 C70A C71 -0.7(3)
C74 C69 P2 C57 -58.30(16)
C74 C69 P2 C63 47.74(16)
C74 C69 P2 Ru1 177.18(13)
C75 C76 C77 C78 0.2(4)
C76 C75 C80 C79 1.8(3)
C76 C75 C80 C81 -176.1(2)
C76 C77 C78 C79 0.7(4)
C77 C78 C79 C80 -0.3(4)
C78 C79 C80 C75 -0.9(4)
C78 C79 C80 C81 177.1(2)
C80 C75 C76 C77 -1.5(4)
C82A C87A C83A C86A 0.0
C87A C82A C85A C84A 0.0
C87A C83A C86A C84A 0.0
C83A C86A C84A C85A 0.0
C83A C86A C84A C88A -166.7(6)
C86A C84A C85A C82A 0.0
C85A C82A C87A C83A 0.0
C88A C84A C85A C82A 165.2(7)
C82 C83 C86 C84 0.0
C83 C82 C87 C85 0.0
C83 C86 C84 C85 0.0
C83 C86 C84 C88 -169.9(6)
C86 C84 C85 C87 0.0
C84 C85 C87 C82 0.0
C87 C82 C83 C86 0.0
C88 C84 C85 C87 168.9(6)
S2 C34 C35 C36 -3.0(8)
S2 C34 C35A C37 -161(6)
S2 C34 S2A C36 3.33(16)
S2 C37 C35A C34 170(3)
C35 C34 S2 C37 1.2(5)
C35 C34 C35A C37 4.3(8)
C35 C34 S2A C36 -36(5)
C35 C36 C37 S2 -2.9(4)
C35 C36 C37 C35A -0.8(7)
C35 C36 S2A C34 11.6(16)
C35A C34 S2 C37 17(5)
C35A C34 C35 C36 -4.8(7)
C35A C34 S2A C36 1.0(6)
C35A C37 S2 C34 -8(2)
S2A C34 S2 C37 -2.93(17)
S2A C34 C35 C36 139(5)
S2A C34 C35A C37 0.5(9)
S2A C36 C37 S2 1.0(3)
S2A C36 C37 C35A 3.0(5)
S2A C36 C35 C34 -164(2)
N1 C52 C53 C54 -63.3(2)
N1 C52 C53 S1 113.78(15)
N1B C33 C34 S2 -125.36(17)
N1B C33 C34 C35 59.3(6)
N1B C33 C34 C35A -123.7(6)
N1B C33 C34 S2A 63.4(2)
O1 C1 Ru1 N1 21(4)
O1 C1 Ru1 P1 30(4)
O1 C1 Ru1 P2 -158(4)
O1 C1 Ru1 Cl1 -63(4)
O2 C1B Ru2 N1B 22(3)
O2 C1B Ru2 P3 -107(3)
O2 C1B Ru2 P4 68(3)
O2 C1B Ru2 Cl2 159(3)
P3 C0aa C2 C3 175.22(15)
P3 C0aa C6 C5 -175.19(13)
P3 C7 C8 C9 -179.42(15)
P3 C7 C12 C11 179.36(15)
P3 C13 C14 C15 -179.08(17)
P3 C13 C18 C17 179.11(13)
P4 C19 C20 C21 -177.62(14)
P4 C19 C24 C23 178.68(14)
P4 C25 C26 C27 175.02(14)
P4 C25 C30 C29 -174.51(14)
P4 C31 C32 N1B 51.35(16)
P1 C38 C39 C40 178.11(14)
P1 C38 C43 C42 -178.12(13)
P1 C44 C45 C46 -178.78(14)
P1 C44 C49 C48 178.36(14)
P1 C50 C51 N1 -59.58(14)
P2 C57 C58 C59 171.17(13)
P2 C57 C62 C61 -170.13(15)
P2 C63 C64 C65 -175.55(14)
P2 C63 C68 C67 176.22(14)
P2 C69 C70A C71 -179.72(13)
P2 C69 C74 C73 178.60(16)
S1 C53 C54 C55 -1.16(19)
C207 C206 C205 C201 0.0
C206 C207 C203 C202 0.0
C206 C205 C201 C202 0.0
C206 C205 C201 C208 179.2(6)
C205 C201 C202 C203 0.0
C201 C202 C203 C207 0.0
C203 C207 C206 C205 0.0
C208 C201 C202 C203 -179.2(6)
